data_7706824
loop_
_publ_author_name
'Blann, Kevin'
'Bollmann, Annette'
'Brown, Gavin M.'
'Dixon, John T.'
'Elsegood, Mark R. J.'
'Raw, Christopher R.'
'Smith, Martin B.'
'Tenza, Kenny'
'Willemse, J. Alexander'
'Zweni, Pumza'

_publ_section_title
;
 Ethylene oligomerisation chromium catalysts with unsymmetrical PCNP
 ligands.
;
_journal_issue 12
_journal_name_full 'Dalton transactions (Cambridge, England : 2003)'
_journal_page_first 4345
_journal_page_last 4354
_journal_paper_doi 10.1039/d1dt00287b
_journal_volume 50
_journal_year 2021
_chemical_formula_moiety 'C39 H29 Cr N O4 P2'
_chemical_formula_sum 'C39 H29 Cr N O4 P2'
_chemical_formula_weight 689.57
_space_group_crystal_system monoclinic
_space_group_IT_number 14
_space_group_name_Hall '-P 2ybc'
_space_group_name_H-M_alt 'P 1 21/c 1'
_atom_sites_solution_hydrogens geom
_atom_sites_solution_primary heavy
_atom_sites_solution_secondary difmap
_audit_creation_method SHELXL-2018/3
_audit_update_record
;
2020-07-21 deposited with the CCDC.	2021-03-03 downloaded from the CCDC.
;
_cell_angle_alpha 90
_cell_angle_beta 96.9792(5)
_cell_angle_gamma 90
_cell_formula_units_Z 8
_cell_length_a 22.7979(8)
_cell_length_b 17.5266(6)
_cell_length_c 16.9095(6)
_cell_measurement_reflns_used 15765
_cell_measurement_temperature 150(2)
_cell_measurement_theta_max 29.50
_cell_measurement_theta_min 2.33
_cell_volume 6706.5(4)
_computing_cell_refinement 'Bruker SAINT'
_computing_data_collection 'Bruker APEX 2'
_computing_data_reduction 'Bruker SAINT'
_computing_molecular_graphics 'Bruker SHELXTL'
_computing_publication_material 'Bruker SHELXTL and local programs'
_computing_structure_refinement 'SHELXL-2018/3 (Sheldrick, 2018)'
_computing_structure_solution 'Bruker SHELXTL'
_diffrn_ambient_temperature 150(2)
_diffrn_measured_fraction_theta_full 1.000
_diffrn_measured_fraction_theta_max 0.990
_diffrn_measurement_device_type 'Bruker APEX 2 CCD diffractometer'
_diffrn_measurement_method '\w rotation with narrow frames'
_diffrn_radiation_monochromator graphite
_diffrn_radiation_type MoK\a
_diffrn_radiation_wavelength 0.71073
_diffrn_reflns_av_R_equivalents 0.0394
_diffrn_reflns_av_unetI/netI 0.0396
_diffrn_reflns_Laue_measured_fraction_full 1.000
_diffrn_reflns_Laue_measured_fraction_max 0.990
_diffrn_reflns_limit_h_max 31
_diffrn_reflns_limit_h_min -32
_diffrn_reflns_limit_k_max 24
_diffrn_reflns_limit_k_min -24
_diffrn_reflns_limit_l_max 24
_diffrn_reflns_limit_l_min -24
_diffrn_reflns_number 78337
_diffrn_reflns_point_group_measured_fraction_full 1.000
_diffrn_reflns_point_group_measured_fraction_max 0.990
_diffrn_reflns_theta_full 25.242
_diffrn_reflns_theta_max 30.551
_diffrn_reflns_theta_min 0.900
_diffrn_source 'fine-focus sealed tube'
_exptl_absorpt_coefficient_mu 0.479
_exptl_absorpt_correction_T_max 0.902
_exptl_absorpt_correction_T_min 0.806
_exptl_absorpt_correction_type multi-scan
_exptl_absorpt_process_details 'SADABS v2007/2, Sheldrick, G. M., (2007)'
_exptl_crystal_colour 'Pale Yellow'
_exptl_crystal_density_diffrn 1.366
_exptl_crystal_density_method 'not measured'
_exptl_crystal_description Block
_exptl_crystal_F_000 2848
_exptl_crystal_recrystallization_method 'Re-crystallisation from solvent: methanol/dichloromethane'
_exptl_crystal_size_max 0.47
_exptl_crystal_size_mid 0.29
_exptl_crystal_size_min 0.22
_refine_diff_density_max 0.547
_refine_diff_density_min -0.638
_refine_diff_density_rms 0.060
_refine_ls_extinction_method none
_refine_ls_goodness_of_fit_ref 1.016
_refine_ls_hydrogen_treatment constr
_refine_ls_matrix_type full
_refine_ls_number_parameters 847
_refine_ls_number_reflns 20341
_refine_ls_number_restraints 0
_refine_ls_restrained_S_all 1.016
_refine_ls_R_factor_all 0.0664
_refine_ls_R_factor_gt 0.0405
_refine_ls_shift/su_max 0.002
_refine_ls_shift/su_mean 0.000
_refine_ls_structure_factor_coef Fsqd
_refine_ls_weighting_details 'w=1/[\s^2^(Fo^2^)+(0.0495P)^2^+1.7653P] where P=(Fo^2^+2Fc^2^)/3'
_refine_ls_weighting_scheme calc
_refine_ls_wR_factor_gt 0.0944
_refine_ls_wR_factor_ref 0.1064
_reflns_Friedel_coverage 0.000
_reflns_number_gt 14757
_reflns_number_total 20341
_reflns_threshold_expression 'I > 2\s(I)'
_cod_data_source_file d1dt00287b1.cif
_cod_data_source_block 6
_cod_depositor_comments 'Adding full bibliography for 7706823--7706826.cif.'
_cod_original_sg_symbol_H-M 'P 21/c'
_cod_database_code 7706824
_shelx_shelxl_version_number 2018/3
_shelx_space_group_comment
; 
The symmetry employed for this shelxl refinement is uniquely defined 
by the following loop, which should always be used as a source of 
symmetry information in preference to the above space-group names. 
They are only intended as comments. 
;
_shelx_estimated_absorpt_t_min 0.806
_shelx_estimated_absorpt_t_max 0.902

loop_
_space_group_symop_operation_xyz
'x, y, z'
'-x, y+1/2, -z+1/2'
'-x, -y, -z'
'x, -y-1/2, z-1/2'

loop_
_atom_site_label
_atom_site_type_symbol
_atom_site_fract_x
_atom_site_fract_y
_atom_site_fract_z
_atom_site_U_iso_or_equiv
_atom_site_adp_type
_atom_site_occupancy
_atom_site_site_symmetry_order
_atom_site_calc_flag
_atom_site_refinement_flags_posn
_atom_site_refinement_flags_adp
_atom_site_refinement_flags_occupancy
_atom_site_disorder_assembly
_atom_site_disorder_group
Cr1 Cr 0.06883(2) 0.60976(2) 0.14195(2) 0.02106(6) Uani 1 1 d . . . . .
P1 P 0.09552(2) 0.63503(2) 0.27755(2) 0.02188(8) Uani 1 1 d . . . . .
P2 P -0.01199(2) 0.68641(2) 0.16440(2) 0.02015(8) Uani 1 1 d . . . . .
C1 C 0.10777(7) 0.69548(9) 0.10383(9) 0.0256(3) Uani 1 1 d . . . . .
O1 O 0.13092(6) 0.74464(7) 0.07540(8) 0.0374(3) Uani 1 1 d . . . . .
C2 C 0.02807(7) 0.52424(9) 0.17555(9) 0.0243(3) Uani 1 1 d . . . . .
O2 O 0.00278(6) 0.47310(7) 0.19641(7) 0.0341(3) Uani 1 1 d . . . . .
C3 C 0.13529(8) 0.55130(10) 0.13103(10) 0.0299(4) Uani 1 1 d . . . . .
O3 O 0.17628(6) 0.51456(8) 0.12283(9) 0.0451(3) Uani 1 1 d . . . . .
C4 C 0.03842(8) 0.59257(9) 0.03666(10) 0.0279(3) Uani 1 1 d . . . . .
O4 O 0.02123(6) 0.58280(8) -0.02927(7) 0.0421(3) Uani 1 1 d . . . . .
C5 C 0.02471(7) 0.64404(9) 0.31781(9) 0.0229(3) Uani 1 1 d . . . . .
H5A H 0.006715 0.593021 0.322003 0.027 Uiso 1 1 calc R U . . .
H5B H 0.031057 0.666835 0.371737 0.027 Uiso 1 1 calc R U . . .
N1 N -0.01485(6) 0.69273(7) 0.26463(7) 0.0214(3) Uani 1 1 d . . . . .
C6 C -0.06212(7) 0.72631(9) 0.30166(9) 0.0229(3) Uani 1 1 d . . . . .
C7 C -0.05768(8) 0.80094(9) 0.32657(10) 0.0289(3) Uani 1 1 d . . . . .
H7 H -0.024250 0.830359 0.317018 0.035 Uiso 1 1 calc R U . . .
C8 C -0.10231(9) 0.83432(10) 0.36620(11) 0.0352(4) Uani 1 1 d . . . . .
H8 H -0.098582 0.885859 0.383464 0.042 Uiso 1 1 calc R U . . .
C9 C -0.15052(8) 0.79316(11) 0.37979(11) 0.0345(4) Uani 1 1 d . . . . .
H9 H -0.180237 0.816257 0.406569 0.041 Uiso 1 1 calc R U . . .
C10 C -0.15714(7) 0.71595(10) 0.35447(10) 0.0285(3) Uani 1 1 d . . . . .
C11 C -0.20801(8) 0.67282(12) 0.36584(11) 0.0370(4) Uani 1 1 d . . . . .
H11 H -0.238320 0.695384 0.391920 0.044 Uiso 1 1 calc R U . . .
C12 C -0.21395(8) 0.59918(11) 0.33972(12) 0.0383(4) Uani 1 1 d . . . . .
H12 H -0.248821 0.571432 0.346314 0.046 Uiso 1 1 calc R U . . .
C13 C -0.16874(8) 0.56423(10) 0.30315(11) 0.0320(4) Uani 1 1 d . . . . .
H13 H -0.172904 0.512613 0.286238 0.038 Uiso 1 1 calc R U . . .
C14 C -0.11883(7) 0.60389(9) 0.29171(10) 0.0255(3) Uani 1 1 d . . . . .
H14 H -0.088435 0.579385 0.267418 0.031 Uiso 1 1 calc R U . . .
C15 C -0.11193(7) 0.68141(9) 0.31578(9) 0.0232(3) Uani 1 1 d . . . . .
C16 C 0.13012(7) 0.56296(10) 0.34657(10) 0.0273(3) Uani 1 1 d . . . . .
C17 C 0.14085(8) 0.48993(10) 0.31970(12) 0.0352(4) Uani 1 1 d . . . . .
H17 H 0.133076 0.478417 0.264520 0.042 Uiso 1 1 calc R U . . .
C18 C 0.16286(9) 0.43370(12) 0.37308(14) 0.0466(5) Uani 1 1 d . . . . .
H18 H 0.170322 0.383991 0.354258 0.056 Uiso 1 1 calc R U . . .
C19 C 0.17390(9) 0.44976(13) 0.45321(14) 0.0518(6) Uani 1 1 d . . . . .
H19 H 0.188668 0.411057 0.489637 0.062 Uiso 1 1 calc R U . . .
C20 C 0.16356(9) 0.52185(14) 0.48052(12) 0.0470(5) Uani 1 1 d . . . . .
H20 H 0.171357 0.532714 0.535842 0.056 Uiso 1 1 calc R U . . .
C21 C 0.14178(8) 0.57906(12) 0.42783(10) 0.0362(4) Uani 1 1 d . . . . .
H21 H 0.134876 0.628783 0.447058 0.043 Uiso 1 1 calc R U . . .
C22 C 0.13431(7) 0.72419(9) 0.30677(9) 0.0252(3) Uani 1 1 d . . . . .
C23 C 0.18229(8) 0.74355(10) 0.26708(10) 0.0301(4) Uani 1 1 d . . . . .
H23 H 0.195786 0.708672 0.230261 0.036 Uiso 1 1 calc R U . . .
C24 C 0.21057(9) 0.81324(11) 0.28077(12) 0.0389(4) Uani 1 1 d . . . . .
H24 H 0.243333 0.825774 0.253503 0.047 Uiso 1 1 calc R U . . .
C25 C 0.19109(10) 0.86458(11) 0.33417(12) 0.0433(5) Uani 1 1 d . . . . .
H25 H 0.209987 0.912688 0.342797 0.052 Uiso 1 1 calc R U . . .
C26 C 0.14426(9) 0.84571(12) 0.37471(12) 0.0431(5) Uani 1 1 d . . . . .
H26 H 0.131209 0.880638 0.411834 0.052 Uiso 1 1 calc R U . . .
C27 C 0.11597(8) 0.77565(11) 0.36150(11) 0.0347(4) Uani 1 1 d . . . . .
H27 H 0.083918 0.762870 0.390040 0.042 Uiso 1 1 calc R U . . .
C28 C -0.00564(7) 0.78442(9) 0.13019(9) 0.0237(3) Uani 1 1 d . . . . .
C29 C 0.03181(8) 0.83473(9) 0.17534(10) 0.0280(3) Uani 1 1 d . . . . .
H29 H 0.048508 0.820673 0.227520 0.034 Uiso 1 1 calc R U . . .
C30 C 0.04505(9) 0.90536(10) 0.14484(11) 0.0362(4) Uani 1 1 d . . . . .
H30 H 0.070413 0.939596 0.176279 0.043 Uiso 1 1 calc R U . . .
C31 C 0.02139(10) 0.92573(10) 0.06904(12) 0.0419(5) Uani 1 1 d . . . . .
H31 H 0.031103 0.973633 0.047773 0.050 Uiso 1 1 calc R U . . .
C32 C -0.01646(9) 0.87665(10) 0.02377(11) 0.0385(4) Uani 1 1 d . . . . .
H32 H -0.033459 0.891524 -0.028020 0.046 Uiso 1 1 calc R U . . .
C33 C -0.02982(8) 0.80565(9) 0.05358(10) 0.0292(4) Uani 1 1 d . . . . .
H33 H -0.055311 0.771713 0.021916 0.035 Uiso 1 1 calc R U . . .
C34 C -0.08719(7) 0.66234(9) 0.12089(9) 0.0248(3) Uani 1 1 d . . . . .
C35 C -0.13308(8) 0.71441(11) 0.12641(10) 0.0320(4) Uani 1 1 d . . . . .
H35 H -0.124528 0.763483 0.148744 0.038 Uiso 1 1 calc R U . . .
C36 C -0.19107(9) 0.69462(13) 0.09936(12) 0.0421(5) Uani 1 1 d . . . . .
H36 H -0.222042 0.730124 0.103472 0.050 Uiso 1 1 calc R U . . .
C37 C -0.20385(9) 0.62350(13) 0.06652(12) 0.0445(5) Uani 1 1 d . . . . .
H37 H -0.243594 0.609938 0.048637 0.053 Uiso 1 1 calc R U . . .
C38 C -0.15903(9) 0.57235(12) 0.05971(11) 0.0397(4) Uani 1 1 d . . . . .
H38 H -0.167959 0.523737 0.036473 0.048 Uiso 1 1 calc R U . . .
C39 C -0.10063(8) 0.59115(10) 0.08659(10) 0.0293(4) Uani 1 1 d . . . . .
H39 H -0.069946 0.555455 0.081533 0.035 Uiso 1 1 calc R U . . .
Cr2 Cr 0.44780(2) 0.36878(2) 0.87210(2) 0.02488(6) Uani 1 1 d . . . . .
P3 P 0.41602(2) 0.34538(2) 0.73784(2) 0.02264(9) Uani 1 1 d . . . . .
P4 P 0.52951(2) 0.29864(2) 0.84127(2) 0.02127(8) Uani 1 1 d . . . . .
C40 C 0.48259(8) 0.45872(10) 0.83918(9) 0.0287(4) Uani 1 1 d . . . . .
O5 O 0.50436(7) 0.51401(7) 0.82028(8) 0.0412(3) Uani 1 1 d . . . . .
C41 C 0.41334(9) 0.27918(11) 0.90921(11) 0.0356(4) Uani 1 1 d . . . . .
O6 O 0.39201(7) 0.22764(9) 0.93600(9) 0.0540(4) Uani 1 1 d . . . . .
C42 C 0.38118(9) 0.42193(11) 0.89328(11) 0.0365(4) Uani 1 1 d . . . . .
O7 O 0.34070(7) 0.45554(9) 0.90948(10) 0.0569(4) Uani 1 1 d . . . . .
C43 C 0.48251(9) 0.38640(11) 0.97533(11) 0.0377(4) Uani 1 1 d . . . . .
O8 O 0.50276(8) 0.39879(10) 1.03939(8) 0.0626(5) Uani 1 1 d . . . . .
C44 C 0.48425(7) 0.34002(9) 0.69025(9) 0.0236(3) Uani 1 1 d . . . . .
H44A H 0.475820 0.316012 0.637084 0.028 Uiso 1 1 calc R U . . .
H44B H 0.499638 0.392057 0.683056 0.028 Uiso 1 1 calc R U . . .
C45 C 0.57680(7) 0.26908(9) 0.69951(9) 0.0223(3) Uani 1 1 d . . . . .
N2 N 0.52851(6) 0.29496(7) 0.74012(7) 0.0218(3) Uani 1 1 d . . . . .
C46 C 0.57894(8) 0.19445(9) 0.67580(9) 0.0274(3) Uani 1 1 d . . . . .
H46 H 0.550276 0.159298 0.690003 0.033 Uiso 1 1 calc R U . . .
C47 C 0.62339(8) 0.16926(10) 0.63040(10) 0.0324(4) Uani 1 1 d . . . . .
H47 H 0.624699 0.117244 0.614905 0.039 Uiso 1 1 calc R U . . .
C48 C 0.66419(8) 0.21907(11) 0.60889(10) 0.0331(4) Uani 1 1 d . . . . .
H48 H 0.693206 0.201790 0.577197 0.040 Uiso 1 1 calc R U . . .
C49 C 0.66413(7) 0.29667(10) 0.63309(9) 0.0273(3) Uani 1 1 d . . . . .
C50 C 0.70762(8) 0.34859(11) 0.61313(11) 0.0341(4) Uani 1 1 d . . . . .
H50 H 0.737267 0.331596 0.582330 0.041 Uiso 1 1 calc R U . . .
C51 C 0.70739(8) 0.42258(12) 0.63762(11) 0.0370(4) Uani 1 1 d . . . . .
H51 H 0.736804 0.456766 0.623694 0.044 Uiso 1 1 calc R U . . .
C52 C 0.66391(8) 0.44875(11) 0.68339(10) 0.0330(4) Uani 1 1 d . . . . .
H52 H 0.664239 0.500429 0.700398 0.040 Uiso 1 1 calc R U . . .
C53 C 0.62104(7) 0.40005(9) 0.70362(9) 0.0257(3) Uani 1 1 d . . . . .
H53 H 0.591720 0.418438 0.734224 0.031 Uiso 1 1 calc R U . . .
C54 C 0.61999(7) 0.32267(9) 0.67937(9) 0.0231(3) Uani 1 1 d . . . . .
C55 C 0.37596(7) 0.25704(9) 0.70871(10) 0.0269(3) Uani 1 1 d . . . . .
C56 C 0.32602(8) 0.24091(11) 0.74552(12) 0.0364(4) Uani 1 1 d . . . . .
H56 H 0.313849 0.275456 0.783641 0.044 Uiso 1 1 calc R U . . .
C57 C 0.29376(9) 0.17455(12) 0.72693(14) 0.0478(5) Uani 1 1 d . . . . .
H57 H 0.259586 0.164147 0.752134 0.057 Uiso 1 1 calc R U . . .
C58 C 0.31133(10) 0.12371(12) 0.67187(14) 0.0498(6) Uani 1 1 d . . . . .
H58 H 0.289232 0.078438 0.659276 0.060 Uiso 1 1 calc R U . . .
C59 C 0.36079(11) 0.13867(12) 0.63532(14) 0.0495(5) Uani 1 1 d . . . . .
H59 H 0.373016 0.103566 0.597768 0.059 Uiso 1 1 calc R U . . .
C60 C 0.39292(9) 0.20524(11) 0.65338(12) 0.0384(4) Uani 1 1 d . . . . .
H60 H 0.426864 0.215451 0.627612 0.046 Uiso 1 1 calc R U . . .
C61 C 0.37611(7) 0.41751(9) 0.67403(10) 0.0253(3) Uani 1 1 d . . . . .
C62 C 0.36022(8) 0.40342(11) 0.59316(10) 0.0312(4) Uani 1 1 d . . . . .
H62 H 0.368179 0.355019 0.571530 0.037 Uiso 1 1 calc R U . . .
C63 C 0.33283(8) 0.45968(12) 0.54400(12) 0.0390(4) Uani 1 1 d . . . . .
H63 H 0.322559 0.449923 0.488792 0.047 Uiso 1 1 calc R U . . .
C64 C 0.32046(8) 0.53003(11) 0.57542(12) 0.0397(4) Uani 1 1 d . . . . .
H64 H 0.301310 0.568302 0.541857 0.048 Uiso 1 1 calc R U . . .
C65 C 0.33592(8) 0.54454(10) 0.65530(12) 0.0370(4) Uani 1 1 d . . . . .
H65 H 0.327557 0.592937 0.676622 0.044 Uiso 1 1 calc R U . . .
C66 C 0.36372(8) 0.48865(10) 0.70488(11) 0.0309(4) Uani 1 1 d . . . . .
H66 H 0.374289 0.498995 0.759918 0.037 Uiso 1 1 calc R U . . .
C67 C 0.60551(7) 0.32584(9) 0.87943(9) 0.0254(3) Uani 1 1 d . . . . .
C68 C 0.61898(9) 0.39650(10) 0.91449(10) 0.0329(4) Uani 1 1 d . . . . .
H68 H 0.588118 0.431488 0.921073 0.040 Uiso 1 1 calc R U . . .
C69 C 0.67725(9) 0.41630(11) 0.93994(11) 0.0406(5) Uani 1 1 d . . . . .
H69 H 0.685918 0.464763 0.963697 0.049 Uiso 1 1 calc R U . . .
C70 C 0.72235(9) 0.36638(13) 0.93103(11) 0.0432(5) Uani 1 1 d . . . . .
H70 H 0.762072 0.380538 0.948263 0.052 Uiso 1 1 calc R U . . .
C71 C 0.71007(8) 0.29535(12) 0.89693(11) 0.0378(4) Uani 1 1 d . . . . .
H71 H 0.741234 0.260583 0.891144 0.045 Uiso 1 1 calc R U . . .
C72 C 0.65209(8) 0.27536(11) 0.87134(10) 0.0308(4) Uani 1 1 d . . . . .
H72 H 0.643757 0.226677 0.847937 0.037 Uiso 1 1 calc R U . . .
C73 C 0.52926(7) 0.19953(9) 0.87378(9) 0.0231(3) Uani 1 1 d . . . . .
C74 C 0.55693(8) 0.17879(10) 0.94913(10) 0.0289(3) Uani 1 1 d . . . . .
H74 H 0.577669 0.216022 0.982470 0.035 Uiso 1 1 calc R U . . .
C75 C 0.55415(9) 0.10402(10) 0.97527(11) 0.0347(4) Uani 1 1 d . . . . .
H75 H 0.573338 0.090058 1.026238 0.042 Uiso 1 1 calc R U . . .
C76 C 0.52352(9) 0.04973(10) 0.92733(11) 0.0366(4) Uani 1 1 d . . . . .
H76 H 0.523104 -0.001880 0.944411 0.044 Uiso 1 1 calc R U . . .
C77 C 0.49367(9) 0.07046(10) 0.85494(11) 0.0346(4) Uani 1 1 d . . . . .
H77 H 0.471113 0.033551 0.823280 0.042 Uiso 1 1 calc R U . . .
C78 C 0.49632(8) 0.14529(9) 0.82776(10) 0.0289(4) Uani 1 1 d . . . . .
H78 H 0.475582 0.159254 0.777709 0.035 Uiso 1 1 calc R U . . .

loop_
_atom_site_aniso_label
_atom_site_aniso_U_11
_atom_site_aniso_U_22
_atom_site_aniso_U_33
_atom_site_aniso_U_23
_atom_site_aniso_U_13
_atom_site_aniso_U_12
Cr1 0.02588(13) 0.01748(12) 0.02044(12) -0.00005(9) 0.00529(10) -0.00106(9)
P1 0.0233(2) 0.02153(19) 0.02108(18) 0.00217(15) 0.00360(15) -0.00027(15)
P2 0.0248(2) 0.01600(17) 0.01978(18) 0.00108(14) 0.00323(15) -0.00108(14)
C1 0.0296(8) 0.0251(8) 0.0224(7) -0.0018(6) 0.0042(6) 0.0008(6)
O1 0.0429(8) 0.0330(7) 0.0380(7) 0.0070(5) 0.0124(6) -0.0076(6)
C2 0.0291(8) 0.0219(7) 0.0222(7) -0.0014(6) 0.0034(6) 0.0011(6)
O2 0.0453(8) 0.0238(6) 0.0338(7) 0.0042(5) 0.0071(6) -0.0066(5)
C3 0.0336(9) 0.0235(8) 0.0340(9) -0.0002(7) 0.0101(7) -0.0037(7)
O3 0.0387(8) 0.0334(7) 0.0667(10) 0.0006(7) 0.0210(7) 0.0047(6)
C4 0.0336(9) 0.0222(8) 0.0290(8) -0.0009(6) 0.0079(7) -0.0027(6)
O4 0.0560(9) 0.0450(8) 0.0247(6) -0.0044(6) 0.0019(6) -0.0071(7)
C5 0.0246(8) 0.0242(8) 0.0201(7) 0.0030(6) 0.0036(6) 0.0000(6)
N1 0.0250(7) 0.0192(6) 0.0204(6) 0.0016(5) 0.0051(5) 0.0015(5)
C6 0.0255(8) 0.0227(7) 0.0208(7) 0.0004(6) 0.0042(6) 0.0015(6)
C7 0.0342(9) 0.0228(8) 0.0302(8) -0.0037(6) 0.0054(7) -0.0006(7)
C8 0.0430(11) 0.0271(9) 0.0353(9) -0.0072(7) 0.0047(8) 0.0067(8)
C9 0.0366(10) 0.0367(10) 0.0309(9) -0.0032(7) 0.0074(7) 0.0116(8)
C10 0.0280(8) 0.0337(9) 0.0240(8) 0.0042(7) 0.0038(6) 0.0062(7)
C11 0.0287(9) 0.0469(11) 0.0371(10) 0.0099(8) 0.0111(8) 0.0060(8)
C12 0.0271(9) 0.0444(11) 0.0441(11) 0.0130(9) 0.0071(8) -0.0049(8)
C13 0.0313(9) 0.0296(9) 0.0344(9) 0.0073(7) 0.0018(7) -0.0054(7)
C14 0.0268(8) 0.0236(8) 0.0262(8) 0.0036(6) 0.0037(6) 0.0005(6)
C15 0.0242(8) 0.0265(8) 0.0193(7) 0.0031(6) 0.0035(6) 0.0023(6)
C16 0.0227(8) 0.0299(8) 0.0290(8) 0.0095(7) 0.0021(6) -0.0016(6)
C17 0.0322(9) 0.0272(9) 0.0443(10) 0.0092(8) -0.0033(8) -0.0028(7)
C18 0.0405(11) 0.0313(10) 0.0645(14) 0.0170(9) -0.0076(10) -0.0017(8)
C19 0.0384(11) 0.0555(14) 0.0590(14) 0.0357(11) -0.0042(10) -0.0026(10)
C20 0.0352(11) 0.0705(15) 0.0343(10) 0.0222(10) 0.0002(8) 0.0020(10)
C21 0.0305(9) 0.0498(11) 0.0282(9) 0.0094(8) 0.0029(7) 0.0048(8)
C22 0.0255(8) 0.0260(8) 0.0226(7) 0.0016(6) -0.0025(6) -0.0019(6)
C23 0.0290(9) 0.0331(9) 0.0280(8) 0.0022(7) 0.0020(7) -0.0036(7)
C24 0.0355(10) 0.0421(11) 0.0381(10) 0.0063(8) 0.0001(8) -0.0130(8)
C25 0.0492(12) 0.0326(10) 0.0445(11) 0.0019(8) -0.0086(9) -0.0133(9)
C26 0.0476(12) 0.0372(11) 0.0427(11) -0.0128(9) -0.0011(9) -0.0032(9)
C27 0.0347(10) 0.0352(10) 0.0340(9) -0.0074(7) 0.0035(8) -0.0036(8)
C28 0.0283(8) 0.0173(7) 0.0263(8) 0.0007(6) 0.0066(6) 0.0005(6)
C29 0.0350(9) 0.0218(8) 0.0274(8) 0.0019(6) 0.0043(7) -0.0020(7)
C30 0.0461(11) 0.0215(8) 0.0413(10) -0.0010(7) 0.0068(8) -0.0063(7)
C31 0.0611(13) 0.0210(9) 0.0442(11) 0.0099(8) 0.0092(10) -0.0018(8)
C32 0.0583(13) 0.0272(9) 0.0299(9) 0.0087(7) 0.0051(9) 0.0032(8)
C33 0.0401(10) 0.0225(8) 0.0249(8) 0.0015(6) 0.0035(7) 0.0013(7)
C34 0.0264(8) 0.0246(8) 0.0232(7) 0.0039(6) 0.0019(6) -0.0031(6)
C35 0.0291(9) 0.0339(9) 0.0329(9) 0.0037(7) 0.0030(7) 0.0020(7)
C36 0.0287(10) 0.0559(13) 0.0411(11) 0.0060(9) 0.0022(8) 0.0029(9)
C37 0.0304(10) 0.0625(14) 0.0388(11) 0.0067(10) -0.0026(8) -0.0130(9)
C38 0.0423(11) 0.0415(11) 0.0339(10) 0.0017(8) -0.0008(8) -0.0165(9)
C39 0.0338(9) 0.0279(8) 0.0256(8) 0.0020(6) 0.0009(7) -0.0057(7)
Cr2 0.03295(15) 0.02303(13) 0.01987(12) -0.00105(10) 0.00816(10) 0.00150(10)
P3 0.0242(2) 0.0224(2) 0.02183(19) -0.00021(15) 0.00504(15) 0.00010(15)
P4 0.0270(2) 0.01883(18) 0.01821(18) -0.00102(14) 0.00348(15) -0.00193(15)
C40 0.0399(10) 0.0260(8) 0.0202(7) -0.0044(6) 0.0043(7) 0.0027(7)
O5 0.0642(9) 0.0276(7) 0.0325(7) -0.0001(5) 0.0089(6) -0.0069(6)
C41 0.0425(11) 0.0364(10) 0.0301(9) 0.0019(7) 0.0138(8) 0.0030(8)
O6 0.0648(10) 0.0457(9) 0.0561(10) 0.0163(7) 0.0264(8) -0.0062(8)
C42 0.0445(11) 0.0346(10) 0.0330(9) 0.0003(8) 0.0152(8) 0.0006(8)
O7 0.0552(10) 0.0512(9) 0.0712(11) -0.0007(8) 0.0351(8) 0.0147(8)
C43 0.0512(12) 0.0372(10) 0.0256(9) -0.0022(7) 0.0083(8) 0.0079(9)
O8 0.0850(13) 0.0754(12) 0.0255(7) -0.0130(7) -0.0010(8) 0.0168(10)
C44 0.0248(8) 0.0270(8) 0.0193(7) 0.0006(6) 0.0040(6) 0.0000(6)
C45 0.0242(8) 0.0252(8) 0.0177(7) -0.0008(6) 0.0030(6) 0.0014(6)
N2 0.0243(7) 0.0226(6) 0.0186(6) -0.0009(5) 0.0036(5) 0.0015(5)
C46 0.0332(9) 0.0255(8) 0.0234(8) -0.0030(6) 0.0027(7) 0.0007(7)
C47 0.0392(10) 0.0292(9) 0.0290(8) -0.0058(7) 0.0045(7) 0.0082(7)
C48 0.0327(9) 0.0414(10) 0.0261(8) -0.0040(7) 0.0073(7) 0.0126(8)
C49 0.0254(8) 0.0350(9) 0.0217(7) 0.0037(6) 0.0031(6) 0.0036(7)
C50 0.0258(9) 0.0487(11) 0.0289(9) 0.0084(8) 0.0080(7) 0.0019(8)
C51 0.0272(9) 0.0471(11) 0.0364(10) 0.0117(8) 0.0026(7) -0.0078(8)
C52 0.0355(10) 0.0310(9) 0.0313(9) 0.0048(7) -0.0005(7) -0.0062(7)
C53 0.0276(8) 0.0263(8) 0.0234(7) 0.0012(6) 0.0034(6) -0.0011(6)
C54 0.0226(8) 0.0277(8) 0.0186(7) 0.0019(6) 0.0010(6) 0.0012(6)
C55 0.0262(8) 0.0244(8) 0.0290(8) 0.0029(6) -0.0013(6) -0.0001(6)
C56 0.0344(10) 0.0339(10) 0.0414(10) 0.0047(8) 0.0065(8) -0.0061(8)
C57 0.0392(11) 0.0454(12) 0.0580(14) 0.0153(10) 0.0018(10) -0.0136(9)
C58 0.0530(13) 0.0322(11) 0.0590(14) 0.0046(9) -0.0148(11) -0.0148(9)
C59 0.0591(14) 0.0364(11) 0.0505(13) -0.0132(9) -0.0031(11) -0.0063(10)
C60 0.0391(10) 0.0351(10) 0.0402(10) -0.0091(8) 0.0017(8) -0.0052(8)
C61 0.0223(8) 0.0266(8) 0.0276(8) 0.0028(6) 0.0052(6) -0.0005(6)
C62 0.0282(9) 0.0369(10) 0.0290(8) 0.0022(7) 0.0049(7) 0.0021(7)
C63 0.0341(10) 0.0497(12) 0.0331(10) 0.0109(8) 0.0037(8) 0.0013(8)
C64 0.0315(10) 0.0398(11) 0.0480(11) 0.0191(9) 0.0049(8) 0.0036(8)
C65 0.0342(10) 0.0273(9) 0.0505(11) 0.0077(8) 0.0088(8) 0.0036(7)
C66 0.0304(9) 0.0281(9) 0.0349(9) 0.0034(7) 0.0066(7) 0.0013(7)
C67 0.0313(9) 0.0260(8) 0.0188(7) 0.0011(6) 0.0024(6) -0.0060(6)
C68 0.0451(11) 0.0274(9) 0.0256(8) 0.0007(7) 0.0015(7) -0.0076(8)
C69 0.0512(12) 0.0368(10) 0.0324(9) -0.0003(8) -0.0009(9) -0.0212(9)
C70 0.0360(11) 0.0609(13) 0.0318(9) 0.0042(9) 0.0011(8) -0.0220(10)
C71 0.0294(9) 0.0554(12) 0.0294(9) 0.0030(8) 0.0067(7) -0.0047(8)
C72 0.0312(9) 0.0354(9) 0.0258(8) -0.0006(7) 0.0034(7) -0.0033(7)
C73 0.0268(8) 0.0201(7) 0.0234(7) 0.0000(6) 0.0066(6) -0.0012(6)
C74 0.0353(9) 0.0278(8) 0.0241(8) 0.0005(6) 0.0049(7) -0.0020(7)
C75 0.0450(11) 0.0318(9) 0.0286(9) 0.0090(7) 0.0100(8) 0.0046(8)
C76 0.0551(12) 0.0214(8) 0.0374(10) 0.0022(7) 0.0219(9) 0.0002(8)
C77 0.0473(11) 0.0257(9) 0.0330(9) -0.0043(7) 0.0141(8) -0.0103(8)
C78 0.0370(9) 0.0263(8) 0.0239(8) -0.0015(6) 0.0052(7) -0.0056(7)

loop_
_atom_type_symbol
_atom_type_description
_atom_type_scat_dispersion_real
_atom_type_scat_dispersion_imag
_atom_type_scat_source
C C 0.0033 0.0016 'International Tables Vol C Tables 4.2.6.8 and 6.1.1.4'
H H 0.0000 0.0000 'International Tables Vol C Tables 4.2.6.8 and 6.1.1.4'
N N 0.0061 0.0033 'International Tables Vol C Tables 4.2.6.8 and 6.1.1.4'
O O 0.0106 0.0060 'International Tables Vol C Tables 4.2.6.8 and 6.1.1.4'
P P 0.1023 0.0942 'International Tables Vol C Tables 4.2.6.8 and 6.1.1.4'
Cr Cr 0.3209 0.6236 'International Tables Vol C Tables 4.2.6.8 and 6.1.1.4'

loop_
_geom_angle_atom_site_label_1
_geom_angle_atom_site_label_2
_geom_angle_atom_site_label_3
_geom_angle
_geom_angle_site_symmetry_1
_geom_angle_site_symmetry_3
_geom_angle_publ_flag
C4 Cr1 C3 91.68(8) . . ?
C4 Cr1 C2 91.13(7) . . ?
C3 Cr1 C2 91.67(7) . . ?
C4 Cr1 C1 86.46(7) . . ?
C3 Cr1 C1 88.97(7) . . ?
C2 Cr1 C1 177.52(7) . . ?
C4 Cr1 P1 173.07(6) . . ?
C3 Cr1 P1 94.80(6) . . ?
C2 Cr1 P1 86.23(5) . . ?
C1 Cr1 P1 96.11(5) . . ?
C4 Cr1 P2 92.23(5) . . ?
C3 Cr1 P2 176.03(6) . . ?
C2 Cr1 P2 88.91(5) . . ?
C1 Cr1 P2 90.61(5) . . ?
P1 Cr1 P2 81.322(16) . . ?
C16 P1 C5 98.82(7) . . ?
C16 P1 C22 105.05(7) . . ?
C5 P1 C22 104.13(8) . . ?
C16 P1 Cr1 122.27(6) . . ?
C5 P1 Cr1 104.13(5) . . ?
C22 P1 Cr1 118.97(5) . . ?
N1 P2 C28 105.53(7) . . ?
N1 P2 C34 105.48(7) . . ?
C28 P2 C34 101.31(7) . . ?
N1 P2 Cr1 108.84(5) . . ?
C28 P2 Cr1 113.17(5) . . ?
C34 P2 Cr1 121.20(6) . . ?
O1 C1 Cr1 174.93(14) . . ?
O2 C2 Cr1 178.97(15) . . ?
O3 C3 Cr1 178.76(17) . . ?
O4 C4 Cr1 177.83(16) . . ?
N1 C5 P1 109.03(10) . . ?
N1 C5 H5A 109.9 . . ?
P1 C5 H5A 109.9 . . ?
N1 C5 H5B 109.9 . . ?
P1 C5 H5B 109.9 . . ?
H5A C5 H5B 108.3 . . ?
C6 N1 C5 114.14(12) . . ?
C6 N1 P2 125.48(10) . . ?
C5 N1 P2 118.41(10) . . ?
C7 C6 C15 120.31(15) . . ?
C7 C6 N1 119.49(14) . . ?
C15 C6 N1 120.13(13) . . ?
C6 C7 C8 120.63(16) . . ?
C6 C7 H7 119.7 . . ?
C8 C7 H7 119.7 . . ?
C9 C8 C7 120.36(16) . . ?
C9 C8 H8 119.8 . . ?
C7 C8 H8 119.8 . . ?
C8 C9 C10 120.89(16) . . ?
C8 C9 H9 119.6 . . ?
C10 C9 H9 119.6 . . ?
C11 C10 C15 119.11(16) . . ?
C11 C10 C9 121.72(16) . . ?
C15 C10 C9 119.17(16) . . ?
C12 C11 C10 120.74(17) . . ?
C12 C11 H11 119.6 . . ?
C10 C11 H11 119.6 . . ?
C11 C12 C13 120.34(17) . . ?
C11 C12 H12 119.8 . . ?
C13 C12 H12 119.8 . . ?
C14 C13 C12 120.54(17) . . ?
C14 C13 H13 119.7 . . ?
C12 C13 H13 119.7 . . ?
C13 C14 C15 120.69(16) . . ?
C13 C14 H14 119.7 . . ?
C15 C14 H14 119.7 . . ?
C10 C15 C14 118.53(15) . . ?
C10 C15 C6 118.62(15) . . ?
C14 C15 C6 122.84(14) . . ?
C17 C16 C21 119.20(16) . . ?
C17 C16 P1 120.40(13) . . ?
C21 C16 P1 120.22(14) . . ?
C18 C17 C16 120.34(19) . . ?
C18 C17 H17 119.8 . . ?
C16 C17 H17 119.8 . . ?
C19 C18 C17 120.2(2) . . ?
C19 C18 H18 119.9 . . ?
C17 C18 H18 119.9 . . ?
C20 C19 C18 119.99(18) . . ?
C20 C19 H19 120.0 . . ?
C18 C19 H19 120.0 . . ?
C19 C20 C21 120.6(2) . . ?
C19 C20 H20 119.7 . . ?
C21 C20 H20 119.7 . . ?
C20 C21 C16 119.7(2) . . ?
C20 C21 H21 120.2 . . ?
C16 C21 H21 120.2 . . ?
C27 C22 C23 118.64(16) . . ?
C27 C22 P1 123.86(13) . . ?
C23 C22 P1 117.32(13) . . ?
C24 C23 C22 120.68(17) . . ?
C24 C23 H23 119.7 . . ?
C22 C23 H23 119.7 . . ?
C25 C24 C23 120.08(18) . . ?
C25 C24 H24 120.0 . . ?
C23 C24 H24 120.0 . . ?
C26 C25 C24 119.85(18) . . ?
C26 C25 H25 120.1 . . ?
C24 C25 H25 120.1 . . ?
C25 C26 C27 120.26(19) . . ?
C25 C26 H26 119.9 . . ?
C27 C26 H26 119.9 . . ?
C26 C27 C22 120.48(18) . . ?
C26 C27 H27 119.8 . . ?
C22 C27 H27 119.8 . . ?
C29 C28 C33 119.20(15) . . ?
C29 C28 P2 119.38(12) . . ?
C33 C28 P2 120.53(12) . . ?
C30 C29 C28 120.56(16) . . ?
C30 C29 H29 119.7 . . ?
C28 C29 H29 119.7 . . ?
C31 C30 C29 119.95(17) . . ?
C31 C30 H30 120.0 . . ?
C29 C30 H30 120.0 . . ?
C30 C31 C32 120.14(17) . . ?
C30 C31 H31 119.9 . . ?
C32 C31 H31 119.9 . . ?
C31 C32 C33 120.39(17) . . ?
C31 C32 H32 119.8 . . ?
C33 C32 H32 119.8 . . ?
C32 C33 C28 119.74(16) . . ?
C32 C33 H33 120.1 . . ?
C28 C33 H33 120.1 . . ?
C39 C34 C35 118.88(16) . . ?
C39 C34 P2 121.41(13) . . ?
C35 C34 P2 119.60(13) . . ?
C36 C35 C34 120.28(18) . . ?
C36 C35 H35 119.9 . . ?
C34 C35 H35 119.9 . . ?
C37 C36 C35 120.22(19) . . ?
C37 C36 H36 119.9 . . ?
C35 C36 H36 119.9 . . ?
C38 C37 C36 119.98(18) . . ?
C38 C37 H37 120.0 . . ?
C36 C37 H37 120.0 . . ?
C37 C38 C39 120.61(18) . . ?
C37 C38 H38 119.7 . . ?
C39 C38 H38 119.7 . . ?
C38 C39 C34 120.02(18) . . ?
C38 C39 H39 120.0 . . ?
C34 C39 H39 120.0 . . ?
C43 Cr2 C42 90.02(9) . . ?
C43 Cr2 C40 89.54(8) . . ?
C42 Cr2 C40 91.19(8) . . ?
C43 Cr2 C41 88.45(9) . . ?
C42 Cr2 C41 88.29(8) . . ?
C40 Cr2 C41 177.92(8) . . ?
C43 Cr2 P3 172.86(6) . . ?
C42 Cr2 P3 96.41(6) . . ?
C40 Cr2 P3 87.22(5) . . ?
C41 Cr2 P3 94.83(6) . . ?
C43 Cr2 P4 92.12(6) . . ?
C42 Cr2 P4 177.60(6) . . ?
C40 Cr2 P4 89.92(5) . . ?
C41 Cr2 P4 90.67(6) . . ?
P3 Cr2 P4 81.524(16) . . ?
C61 P3 C55 103.24(7) . . ?
C61 P3 C44 99.42(7) . . ?
C55 P3 C44 105.04(8) . . ?
C61 P3 Cr2 121.68(6) . . ?
C55 P3 Cr2 119.68(6) . . ?
C44 P3 Cr2 104.81(5) . . ?
N2 P4 C73 105.41(7) . . ?
N2 P4 C67 104.98(7) . . ?
C73 P4 C67 100.30(7) . . ?
N2 P4 Cr2 109.16(5) . . ?
C73 P4 Cr2 113.67(5) . . ?
C67 P4 Cr2 121.82(6) . . ?
O5 C40 Cr2 178.86(16) . . ?
O6 C41 Cr2 175.56(17) . . ?
O7 C42 Cr2 177.33(19) . . ?
O8 C43 Cr2 178.07(18) . . ?
N2 C44 P3 109.62(10) . . ?
N2 C44 H44A 109.7 . . ?
P3 C44 H44A 109.7 . . ?
N2 C44 H44B 109.7 . . ?
P3 C44 H44B 109.7 . . ?
H44A C44 H44B 108.2 . . ?
C46 C45 C54 120.44(15) . . ?
C46 C45 N2 119.77(14) . . ?
C54 C45 N2 119.64(13) . . ?
C45 N2 C44 114.10(12) . . ?
C45 N2 P4 124.84(10) . . ?
C44 N2 P4 118.70(10) . . ?
C45 C46 C47 120.66(16) . . ?
C45 C46 H46 119.7 . . ?
C47 C46 H46 119.7 . . ?
C48 C47 C46 120.28(16) . . ?
C48 C47 H47 119.9 . . ?
C46 C47 H47 119.9 . . ?
C47 C48 C49 120.93(16) . . ?
C47 C48 H48 119.5 . . ?
C49 C48 H48 119.5 . . ?
C50 C49 C48 121.42(16) . . ?
C50 C49 C54 119.19(16) . . ?
C48 C49 C54 119.39(15) . . ?
C51 C50 C49 120.72(17) . . ?
C51 C50 H50 119.6 . . ?
C49 C50 H50 119.6 . . ?
C50 C51 C52 120.46(17) . . ?
C50 C51 H51 119.8 . . ?
C52 C51 H51 119.8 . . ?
C53 C52 C51 120.35(17) . . ?
C53 C52 H52 119.8 . . ?
C51 C52 H52 119.8 . . ?
C52 C53 C54 120.74(16) . . ?
C52 C53 H53 119.6 . . ?
C54 C53 H53 119.6 . . ?
C53 C54 C49 118.54(15) . . ?
C53 C54 C45 123.19(14) . . ?
C49 C54 C45 118.27(14) . . ?
C56 C55 C60 118.52(17) . . ?
C56 C55 P3 117.34(14) . . ?
C60 C55 P3 124.14(14) . . ?
C57 C56 C55 120.50(19) . . ?
C57 C56 H56 119.8 . . ?
C55 C56 H56 119.8 . . ?
C58 C57 C56 120.2(2) . . ?
C58 C57 H57 119.9 . . ?
C56 C57 H57 119.9 . . ?
C59 C58 C57 120.01(19) . . ?
C59 C58 H58 120.0 . . ?
C57 C58 H58 120.0 . . ?
C58 C59 C60 120.0(2) . . ?
C58 C59 H59 120.0 . . ?
C60 C59 H59 120.0 . . ?
C59 C60 C55 120.83(19) . . ?
C59 C60 H60 119.6 . . ?
C55 C60 H60 119.6 . . ?
C62 C61 C66 119.04(16) . . ?
C62 C61 P3 120.49(13) . . ?
C66 C61 P3 120.40(13) . . ?
C63 C62 C61 120.41(17) . . ?
C63 C62 H62 119.8 . . ?
C61 C62 H62 119.8 . . ?
C64 C63 C62 120.02(18) . . ?
C64 C63 H63 120.0 . . ?
C62 C63 H63 120.0 . . ?
C65 C64 C63 120.05(17) . . ?
C65 C64 H64 120.0 . . ?
C63 C64 H64 120.0 . . ?
C64 C65 C66 120.30(18) . . ?
C64 C65 H65 119.9 . . ?
C66 C65 H65 119.9 . . ?
C65 C66 C61 120.18(17) . . ?
C65 C66 H66 119.9 . . ?
C61 C66 H66 119.9 . . ?
C68 C67 C72 118.23(16) . . ?
C68 C67 P4 122.05(14) . . ?
C72 C67 P4 119.70(12) . . ?
C69 C68 C67 120.50(19) . . ?
C69 C68 H68 119.8 . . ?
C67 C68 H68 119.8 . . ?
C70 C69 C68 120.50(18) . . ?
C70 C69 H69 119.8 . . ?
C68 C69 H69 119.8 . . ?
C69 C70 C71 120.14(18) . . ?
C69 C70 H70 119.9 . . ?
C71 C70 H70 119.9 . . ?
C72 C71 C70 119.60(19) . . ?
C72 C71 H71 120.2 . . ?
C70 C71 H71 120.2 . . ?
C71 C72 C67 121.03(17) . . ?
C71 C72 H72 119.5 . . ?
C67 C72 H72 119.5 . . ?
C78 C73 C74 119.03(15) . . ?
C78 C73 P4 120.29(12) . . ?
C74 C73 P4 120.32(12) . . ?
C75 C74 C73 120.17(16) . . ?
C75 C74 H74 119.9 . . ?
C73 C74 H74 119.9 . . ?
C76 C75 C74 120.18(17) . . ?
C76 C75 H75 119.9 . . ?
C74 C75 H75 119.9 . . ?
C77 C76 C75 120.01(16) . . ?
C77 C76 H76 120.0 . . ?
C75 C76 H76 120.0 . . ?
C76 C77 C78 120.37(17) . . ?
C76 C77 H77 119.8 . . ?
C78 C77 H77 119.8 . . ?
C73 C78 C77 120.09(16) . . ?
C73 C78 H78 120.0 . . ?
C77 C78 H78 120.0 . . ?

loop_
_geom_bond_atom_site_label_1
_geom_bond_atom_site_label_2
_geom_bond_distance
_geom_bond_site_symmetry_2
_geom_bond_publ_flag
Cr1 C4 1.8551(17) . ?
Cr1 C3 1.8567(18) . ?
Cr1 C2 1.8872(16) . ?
Cr1 C1 1.8972(17) . ?
Cr1 P1 2.3420(5) . ?
Cr1 P2 2.3481(5) . ?
P1 C16 1.8320(16) . ?
P1 C5 1.8334(16) . ?
P1 C22 1.8335(16) . ?
P2 N1 1.7076(13) . ?
P2 C28 1.8239(15) . ?
P2 C34 1.8309(16) . ?
C1 O1 1.1461(19) . ?
C2 O2 1.1444(19) . ?
C3 O3 1.157(2) . ?
C4 O4 1.149(2) . ?
C5 N1 1.4673(19) . ?
C5 H5A 0.9900 . ?
C5 H5B 0.9900 . ?
N1 C6 1.4366(19) . ?
C6 C7 1.374(2) . ?
C6 C15 1.425(2) . ?
C7 C8 1.411(2) . ?
C7 H7 0.9500 . ?
C8 C9 1.357(3) . ?
C8 H8 0.9500 . ?
C9 C10 1.422(2) . ?
C9 H9 0.9500 . ?
C10 C11 1.417(3) . ?
C10 C15 1.421(2) . ?
C11 C12 1.366(3) . ?
C11 H11 0.9500 . ?
C12 C13 1.405(3) . ?
C12 H12 0.9500 . ?
C13 C14 1.367(2) . ?
C13 H13 0.9500 . ?
C14 C15 1.422(2) . ?
C14 H14 0.9500 . ?
C16 C17 1.390(3) . ?
C16 C21 1.396(2) . ?
C17 C18 1.388(2) . ?
C17 H17 0.9500 . ?
C18 C19 1.377(3) . ?
C18 H18 0.9500 . ?
C19 C20 1.375(3) . ?
C19 H19 0.9500 . ?
C20 C21 1.392(3) . ?
C20 H20 0.9500 . ?
C21 H21 0.9500 . ?
C22 C27 1.393(2) . ?
C22 C23 1.393(2) . ?
C23 C24 1.387(2) . ?
C23 H23 0.9500 . ?
C24 C25 1.385(3) . ?
C24 H24 0.9500 . ?
C25 C26 1.377(3) . ?
C25 H25 0.9500 . ?
C26 C27 1.392(3) . ?
C26 H26 0.9500 . ?
C27 H27 0.9500 . ?
C28 C29 1.390(2) . ?
C28 C33 1.395(2) . ?
C29 C30 1.388(2) . ?
C29 H29 0.9500 . ?
C30 C31 1.376(3) . ?
C30 H30 0.9500 . ?
C31 C32 1.382(3) . ?
C31 H31 0.9500 . ?
C32 C33 1.390(2) . ?
C32 H32 0.9500 . ?
C33 H33 0.9500 . ?
C34 C39 1.394(2) . ?
C34 C35 1.400(2) . ?
C35 C36 1.390(3) . ?
C35 H35 0.9500 . ?
C36 C37 1.381(3) . ?
C36 H36 0.9500 . ?
C37 C38 1.375(3) . ?
C37 H37 0.9500 . ?
C38 C39 1.393(3) . ?
C38 H38 0.9500 . ?
C39 H39 0.9500 . ?
Cr2 C43 1.8529(19) . ?
Cr2 C42 1.854(2) . ?
Cr2 C40 1.8791(18) . ?
Cr2 C41 1.8965(19) . ?
Cr2 P3 2.3340(5) . ?
Cr2 P4 2.3427(5) . ?
P3 C61 1.8307(17) . ?
P3 C55 1.8343(17) . ?
P3 C44 1.8385(16) . ?
P4 N2 1.7091(13) . ?
P4 C73 1.8223(16) . ?
P4 C67 1.8369(17) . ?
C40 O5 1.152(2) . ?
C41 O6 1.145(2) . ?
C42 O7 1.155(2) . ?
C43 O8 1.145(2) . ?
C44 N2 1.465(2) . ?
C44 H44A 0.9900 . ?
C44 H44B 0.9900 . ?
C45 C46 1.371(2) . ?
C45 C54 1.431(2) . ?
C45 N2 1.4398(19) . ?
C46 C47 1.414(2) . ?
C46 H46 0.9500 . ?
C47 C48 1.357(3) . ?
C47 H47 0.9500 . ?
C48 C49 1.420(2) . ?
C48 H48 0.9500 . ?
C49 C50 1.416(2) . ?
C49 C54 1.423(2) . ?
C50 C51 1.362(3) . ?
C50 H50 0.9500 . ?
C51 C52 1.407(3) . ?
C51 H51 0.9500 . ?
C52 C53 1.372(2) . ?
C52 H52 0.9500 . ?
C53 C54 1.416(2) . ?
C53 H53 0.9500 . ?
C55 C56 1.392(2) . ?
C55 C60 1.392(2) . ?
C56 C57 1.391(3) . ?
C56 H56 0.9500 . ?
C57 C58 1.383(3) . ?
C57 H57 0.9500 . ?
C58 C59 1.375(3) . ?
C58 H58 0.9500 . ?
C59 C60 1.392(3) . ?
C59 H59 0.9500 . ?
C60 H60 0.9500 . ?
C61 C62 1.394(2) . ?
C61 C66 1.394(2) . ?
C62 C63 1.388(2) . ?
C62 H62 0.9500 . ?
C63 C64 1.385(3) . ?
C63 H63 0.9500 . ?
C64 C65 1.378(3) . ?
C64 H64 0.9500 . ?
C65 C66 1.391(2) . ?
C65 H65 0.9500 . ?
C66 H66 0.9500 . ?
C67 C68 1.391(2) . ?
C67 C72 1.401(2) . ?
C68 C69 1.390(3) . ?
C68 H68 0.9500 . ?
C69 C70 1.372(3) . ?
C69 H69 0.9500 . ?
C70 C71 1.386(3) . ?
C70 H70 0.9500 . ?
C71 C72 1.385(2) . ?
C71 H71 0.9500 . ?
C72 H72 0.9500 . ?
C73 C78 1.390(2) . ?
C73 C74 1.399(2) . ?
C74 C75 1.387(2) . ?
C74 H74 0.9500 . ?
C75 C76 1.383(3) . ?
C75 H75 0.9500 . ?
C76 C77 1.375(3) . ?
C76 H76 0.9500 . ?
C77 C78 1.394(2) . ?
C77 H77 0.9500 . ?
C78 H78 0.9500 . ?

loop_
_geom_hbond_atom_site_label_D
_geom_hbond_atom_site_label_H
_geom_hbond_atom_site_label_A
_geom_hbond_distance_DH
_geom_hbond_distance_HA
_geom_hbond_distance_DA
_geom_hbond_angle_DHA
_geom_hbond_site_symmetry_A
_geom_hbond_publ_flag
C7 H7 O2 0.95 2.56 3.307(2) 135.2 2 yes

loop_
_geom_torsion_atom_site_label_1
_geom_torsion_atom_site_label_2
_geom_torsion_atom_site_label_3
_geom_torsion_atom_site_label_4
_geom_torsion
_geom_torsion_site_symmetry_1
_geom_torsion_site_symmetry_2
_geom_torsion_site_symmetry_3
_geom_torsion_site_symmetry_4
_geom_torsion_publ_flag
C16 P1 C5 N1 -172.60(11) . . . . ?
C22 P1 C5 N1 79.34(11) . . . . ?
Cr1 P1 C5 N1 -46.00(11) . . . . ?
P1 C5 N1 C6 -158.88(11) . . . . ?
P1 C5 N1 P2 36.23(14) . . . . ?
C28 P2 N1 C6 66.69(14) . . . . ?
C34 P2 N1 C6 -40.05(14) . . . . ?
Cr1 P2 N1 C6 -171.55(11) . . . . ?
C28 P2 N1 C5 -130.30(11) . . . . ?
C34 P2 N1 C5 122.96(12) . . . . ?
Cr1 P2 N1 C5 -8.54(12) . . . . ?
C5 N1 C6 C7 100.70(17) . . . . ?
P2 N1 C6 C7 -95.66(17) . . . . ?
C5 N1 C6 C15 -76.36(18) . . . . ?
P2 N1 C6 C15 87.28(16) . . . . ?
C15 C6 C7 C8 -0.2(2) . . . . ?
N1 C6 C7 C8 -177.25(15) . . . . ?
C6 C7 C8 C9 -0.4(3) . . . . ?
C7 C8 C9 C10 -0.1(3) . . . . ?
C8 C9 C10 C11 -177.96(17) . . . . ?
C8 C9 C10 C15 1.2(3) . . . . ?
C15 C10 C11 C12 -0.4(3) . . . . ?
C9 C10 C11 C12 178.77(17) . . . . ?
C10 C11 C12 C13 1.9(3) . . . . ?
C11 C12 C13 C14 -1.4(3) . . . . ?
C12 C13 C14 C15 -0.7(3) . . . . ?
C11 C10 C15 C14 -1.6(2) . . . . ?
C9 C10 C15 C14 179.22(15) . . . . ?
C11 C10 C15 C6 177.39(15) . . . . ?
C9 C10 C15 C6 -1.8(2) . . . . ?
C13 C14 C15 C10 2.1(2) . . . . ?
C13 C14 C15 C6 -176.82(15) . . . . ?
C7 C6 C15 C10 1.3(2) . . . . ?
N1 C6 C15 C10 178.33(14) . . . . ?
C7 C6 C15 C14 -179.74(15) . . . . ?
N1 C6 C15 C14 -2.7(2) . . . . ?
C5 P1 C16 C17 112.12(15) . . . . ?
C22 P1 C16 C17 -140.57(14) . . . . ?
Cr1 P1 C16 C17 -0.84(17) . . . . ?
C5 P1 C16 C21 -62.89(15) . . . . ?
C22 P1 C16 C21 44.42(16) . . . . ?
Cr1 P1 C16 C21 -175.85(11) . . . . ?
C21 C16 C17 C18 0.0(3) . . . . ?
P1 C16 C17 C18 -175.03(14) . . . . ?
C16 C17 C18 C19 0.4(3) . . . . ?
C17 C18 C19 C20 -0.5(3) . . . . ?
C18 C19 C20 C21 0.2(3) . . . . ?
C19 C20 C21 C16 0.2(3) . . . . ?
C17 C16 C21 C20 -0.3(3) . . . . ?
P1 C16 C21 C20 174.72(14) . . . . ?
C16 P1 C22 C27 -91.38(16) . . . . ?
C5 P1 C22 C27 12.00(16) . . . . ?
Cr1 P1 C22 C27 127.29(14) . . . . ?
C16 P1 C22 C23 93.54(14) . . . . ?
C5 P1 C22 C23 -163.07(13) . . . . ?
Cr1 P1 C22 C23 -47.79(14) . . . . ?
C27 C22 C23 C24 -1.1(3) . . . . ?
P1 C22 C23 C24 174.22(14) . . . . ?
C22 C23 C24 C25 -0.2(3) . . . . ?
C23 C24 C25 C26 1.2(3) . . . . ?
C24 C25 C26 C27 -0.8(3) . . . . ?
C25 C26 C27 C22 -0.5(3) . . . . ?
C23 C22 C27 C26 1.5(3) . . . . ?
P1 C22 C27 C26 -173.52(15) . . . . ?
N1 P2 C28 C29 42.13(15) . . . . ?
C34 P2 C28 C29 151.89(13) . . . . ?
Cr1 P2 C28 C29 -76.79(14) . . . . ?
N1 P2 C28 C33 -148.78(13) . . . . ?
C34 P2 C28 C33 -39.02(15) . . . . ?
Cr1 P2 C28 C33 92.30(14) . . . . ?
C33 C28 C29 C30 0.1(3) . . . . ?
P2 C28 C29 C30 169.34(14) . . . . ?
C28 C29 C30 C31 -0.6(3) . . . . ?
C29 C30 C31 C32 1.3(3) . . . . ?
C30 C31 C32 C33 -1.6(3) . . . . ?
C31 C32 C33 C28 1.1(3) . . . . ?
C29 C28 C33 C32 -0.4(3) . . . . ?
P2 C28 C33 C32 -169.49(14) . . . . ?
N1 P2 C34 C39 -111.31(14) . . . . ?
C28 P2 C34 C39 138.89(13) . . . . ?
Cr1 P2 C34 C39 12.71(16) . . . . ?
N1 P2 C34 C35 64.61(14) . . . . ?
C28 P2 C34 C35 -45.19(14) . . . . ?
Cr1 P2 C34 C35 -171.36(11) . . . . ?
C39 C34 C35 C36 1.2(2) . . . . ?
P2 C34 C35 C36 -174.88(14) . . . . ?
C34 C35 C36 C37 -0.3(3) . . . . ?
C35 C36 C37 C38 -0.7(3) . . . . ?
C36 C37 C38 C39 0.8(3) . . . . ?
C37 C38 C39 C34 0.1(3) . . . . ?
C35 C34 C39 C38 -1.1(2) . . . . ?
P2 C34 C39 C38 174.87(13) . . . . ?
C61 P3 C44 N2 169.87(11) . . . . ?
C55 P3 C44 N2 -83.57(12) . . . . ?
Cr2 P3 C44 N2 43.39(11) . . . . ?
C46 C45 N2 C44 -103.85(17) . . . . ?
C54 C45 N2 C44 71.85(18) . . . . ?
C46 C45 N2 P4 93.90(17) . . . . ?
C54 C45 N2 P4 -90.39(16) . . . . ?
P3 C44 N2 C45 163.49(11) . . . . ?
P3 C44 N2 P4 -33.10(14) . . . . ?
C73 P4 N2 C45 -69.45(14) . . . . ?
C67 P4 N2 C45 35.96(14) . . . . ?
Cr2 P4 N2 C45 168.09(11) . . . . ?
C73 P4 N2 C44 129.06(12) . . . . ?
C67 P4 N2 C44 -125.54(12) . . . . ?
Cr2 P4 N2 C44 6.60(12) . . . . ?
C54 C45 C46 C47 -0.7(2) . . . . ?
N2 C45 C46 C47 175.02(14) . . . . ?
C45 C46 C47 C48 -0.8(3) . . . . ?
C46 C47 C48 C49 1.7(3) . . . . ?
C47 C48 C49 C50 177.96(16) . . . . ?
C47 C48 C49 C54 -1.1(3) . . . . ?
C48 C49 C50 C51 -179.17(17) . . . . ?
C54 C49 C50 C51 -0.1(3) . . . . ?
C49 C50 C51 C52 0.1(3) . . . . ?
C50 C51 C52 C53 -0.3(3) . . . . ?
C51 C52 C53 C54 0.5(3) . . . . ?
C52 C53 C54 C49 -0.5(2) . . . . ?
C52 C53 C54 C45 179.22(15) . . . . ?
C50 C49 C54 C53 0.3(2) . . . . ?
C48 C49 C54 C53 179.35(15) . . . . ?
C50 C49 C54 C45 -179.41(15) . . . . ?
C48 C49 C54 C45 -0.3(2) . . . . ?
C46 C45 C54 C53 -178.48(15) . . . . ?
N2 C45 C54 C53 5.8(2) . . . . ?
C46 C45 C54 C49 1.2(2) . . . . ?
N2 C45 C54 C49 -174.49(13) . . . . ?
C61 P3 C55 C56 -84.94(15) . . . . ?
C44 P3 C55 C56 171.33(13) . . . . ?
Cr2 P3 C55 C56 54.09(15) . . . . ?
C61 P3 C55 C60 96.03(16) . . . . ?
C44 P3 C55 C60 -7.70(17) . . . . ?
Cr2 P3 C55 C60 -124.94(14) . . . . ?
C60 C55 C56 C57 -0.3(3) . . . . ?
P3 C55 C56 C57 -179.38(15) . . . . ?
C55 C56 C57 C58 0.4(3) . . . . ?
C56 C57 C58 C59 0.0(3) . . . . ?
C57 C58 C59 C60 -0.4(3) . . . . ?
C58 C59 C60 C55 0.5(3) . . . . ?
C56 C55 C60 C59 -0.1(3) . . . . ?
P3 C55 C60 C59 178.88(16) . . . . ?
C55 P3 C61 C62 -45.22(15) . . . . ?
C44 P3 C61 C62 62.79(15) . . . . ?
Cr2 P3 C61 C62 176.80(11) . . . . ?
C55 P3 C61 C66 137.88(14) . . . . ?
C44 P3 C61 C66 -114.10(14) . . . . ?
Cr2 P3 C61 C66 -0.09(16) . . . . ?
C66 C61 C62 C63 0.5(3) . . . . ?
P3 C61 C62 C63 -176.48(14) . . . . ?
C61 C62 C63 C64 -0.8(3) . . . . ?
C62 C63 C64 C65 0.7(3) . . . . ?
C63 C64 C65 C66 -0.3(3) . . . . ?
C64 C65 C66 C61 0.0(3) . . . . ?
C62 C61 C66 C65 -0.1(3) . . . . ?
P3 C61 C66 C65 176.89(13) . . . . ?
N2 P4 C67 C68 111.36(14) . . . . ?
C73 P4 C67 C68 -139.48(14) . . . . ?
Cr2 P4 C67 C68 -13.11(16) . . . . ?
N2 P4 C67 C72 -66.72(14) . . . . ?
C73 P4 C67 C72 42.44(14) . . . . ?
Cr2 P4 C67 C72 168.80(11) . . . . ?
C72 C67 C68 C69 0.6(2) . . . . ?
P4 C67 C68 C69 -177.52(13) . . . . ?
C67 C68 C69 C70 -0.1(3) . . . . ?
C68 C69 C70 C71 -0.4(3) . . . . ?
C69 C70 C71 C72 0.5(3) . . . . ?
C70 C71 C72 C67 -0.1(3) . . . . ?
C68 C67 C72 C71 -0.5(2) . . . . ?
P4 C67 C72 C71 177.66(13) . . . . ?
N2 P4 C73 C78 -37.45(15) . . . . ?
C67 P4 C73 C78 -146.27(14) . . . . ?
Cr2 P4 C73 C78 82.06(14) . . . . ?
N2 P4 C73 C74 149.50(13) . . . . ?
C67 P4 C73 C74 40.67(15) . . . . ?
Cr2 P4 C73 C74 -90.99(13) . . . . ?
C78 C73 C74 C75 3.6(2) . . . . ?
P4 C73 C74 C75 176.78(13) . . . . ?
C73 C74 C75 C76 -0.7(3) . . . . ?
C74 C75 C76 C77 -2.7(3) . . . . ?
C75 C76 C77 C78 3.0(3) . . . . ?
C74 C73 C78 C77 -3.3(2) . . . . ?
P4 C73 C78 C77 -176.47(13) . . . . ?
C76 C77 C78 C73 0.0(3) . . . . ?
